data_7046423
loop_
_publ_author_name
'Niu, Zhi-Gang'
'Chen, Jun'
'Tan, Peng'
'Sun, Wei'
'Zheng, You-Xuan'
'Li, Gao-Nan'
'Zuo, Jing-Lin'

_publ_section_title
;
 Efficient yellow electroluminescence of four iridium(iii) complexes with
 benzo[d]thiazole derivatives as main ligands.
;
_journal_issue 24
_journal_name_full 'Dalton transactions (Cambridge, England : 2003)'
_journal_page_first 8032
_journal_page_last 8040
_journal_paper_doi 10.1039/c8dt01479e
_journal_volume 47
_journal_year 2018
_chemical_formula_moiety 'C50 H36 Ir N3 O2 P2 S2'
_chemical_formula_sum 'C50 H36 Ir N3 O2 P2 S2'
_chemical_formula_weight 1029.08
_chemical_properties_physical Oxygen-sensitive
_space_group_crystal_system monoclinic
_space_group_IT_number 15
_space_group_name_Hall '-C 2yc'
_space_group_name_H-M_alt 'C 1 2/c 1'
_symmetry_space_group_name_Hall '-C 2yc'
_symmetry_space_group_name_H-M 'C 1 2/c 1'
_atom_sites_solution_hydrogens geom
_audit_creation_date 2018-03-07
_audit_creation_method
;
Olex2 1.2
(compiled 2015.09.30 svn.r3233 for OlexSys, GUI svn.r5103)
;
_audit_update_record
;
2018-05-11 deposited with the CCDC.
2018-05-21 downloaded from the CCDC.
;
_cell_angle_alpha 90
_cell_angle_beta 93.977(2)
_cell_angle_gamma 90
_cell_formula_units_Z 12
_cell_length_a 13.2664(3)
_cell_length_b 17.6254(4)
_cell_length_c 55.0222(17)
_cell_measurement_reflns_used 10898
_cell_measurement_temperature 293(2)
_cell_measurement_theta_max 29.3160
_cell_measurement_theta_min 2.8480
_cell_volume 12834.6(6)
_computing_cell_refinement
;
CrysAlisPro, Agilent Technologies,
Version 1.171.36.28 (release 01-02-2013 CrysAlis171 .NET)
(compiled Feb  1 2013,16:14:44)
;
_computing_data_collection
;
CrysAlisPro, Agilent Technologies,
Version 1.171.36.28 (release 01-02-2013 CrysAlis171 .NET)
(compiled Feb  1 2013,16:14:44)
;
_computing_data_reduction
;
CrysAlisPro, Agilent Technologies,
Version 1.171.36.28 (release 01-02-2013 CrysAlis171 .NET)
(compiled Feb  1 2013,16:14:44)
;
_computing_molecular_graphics 'Olex2 (Dolomanov et al., 2009)'
_computing_publication_material 'Olex2 (Dolomanov et al., 2009)'
_computing_structure_refinement 'ShelXL (Sheldrick, 2015)'
_computing_structure_solution
;
Superflip (Palatinus & Chapuis, 2007;Palatinus & van der Lee, 2008;
Palatinus et al., 2012)
;
_diffrn_ambient_temperature 293(2)
_diffrn_detector_area_resol_mean 10.5095
_diffrn_measured_fraction_theta_full 0.998
_diffrn_measured_fraction_theta_max 0.841
_diffrn_measurement_details
;
#__ type_ start__ end____ width___ exp.time_
  1 omega   59.00   84.00   0.5000    2.5000
omega____ theta____ kappa____ phi______ frames
    -       11.5341  178.0000  120.0000 50

#__ type_ start__ end____ width___ exp.time_
  2 omega  -70.00   94.00   0.5000    2.5000
omega____ theta____ kappa____ phi______ frames
    -       11.5341    0.0000    0.0000 328
;
_diffrn_measurement_device_type 'Xcalibur, Atlas, Gemini ultra'
_diffrn_measurement_method '\w scans'
_diffrn_orient_matrix_UB_11 -0.0155470000
_diffrn_orient_matrix_UB_12 -0.0215758000
_diffrn_orient_matrix_UB_13 -0.0104799000
_diffrn_orient_matrix_UB_21 -0.0319325000
_diffrn_orient_matrix_UB_22 -0.0220371000
_diffrn_orient_matrix_UB_23 0.0070425000
_diffrn_orient_matrix_UB_31 -0.0401322000
_diffrn_orient_matrix_UB_32 0.0258616000
_diffrn_orient_matrix_UB_33 -0.0027411000
_diffrn_radiation_monochromator graphite
_diffrn_radiation_type MoK\a
_diffrn_radiation_wavelength 0.71073
_diffrn_reflns_av_R_equivalents 0.0469
_diffrn_reflns_av_unetI/netI 0.0818
_diffrn_reflns_Laue_measured_fraction_full 0.998
_diffrn_reflns_Laue_measured_fraction_max 0.841
_diffrn_reflns_limit_h_max 13
_diffrn_reflns_limit_h_min -18
_diffrn_reflns_limit_k_max 17
_diffrn_reflns_limit_k_min -24
_diffrn_reflns_limit_l_max 70
_diffrn_reflns_limit_l_min -69
_diffrn_reflns_number 30903
_diffrn_reflns_point_group_measured_fraction_full 0.998
_diffrn_reflns_point_group_measured_fraction_max 0.841
_diffrn_reflns_theta_full 25.242
_diffrn_reflns_theta_max 29.510
_diffrn_reflns_theta_min 2.276
_diffrn_source 'Enhance (Mo) X-ray Source'
_exptl_absorpt_coefficient_mu 3.338
_exptl_absorpt_correction_T_max 1.00000
_exptl_absorpt_correction_T_min 0.79282
_exptl_absorpt_correction_type multi-scan
_exptl_absorpt_process_details
;
CrysAlisPro, Agilent Technologies,
Version 1.171.36.28 (release 01-02-2013 CrysAlis171 .NET)
(compiled Feb  1 2013,16:14:44)
Empirical absorption correction using spherical harmonics,
 implemented in SCALE3 ABSPACK scaling algorithm.
;
_exptl_crystal_colour red
_exptl_crystal_density_diffrn 1.598
_exptl_crystal_description block
_exptl_crystal_F_000 6144
_exptl_crystal_size_max 0.14
_exptl_crystal_size_mid 0.12
_exptl_crystal_size_min 0.09
_refine_diff_density_max 2.728
_refine_diff_density_min -7.263
_refine_diff_density_rms 0.152
_refine_ls_extinction_method none
_refine_ls_goodness_of_fit_ref 1.201
_refine_ls_hydrogen_treatment constr
_refine_ls_matrix_type full
_refine_ls_number_parameters 812
_refine_ls_number_reflns 15069
_refine_ls_number_restraints 0
_refine_ls_restrained_S_all 1.201
_refine_ls_R_factor_all 0.0875
_refine_ls_R_factor_gt 0.0673
_refine_ls_shift/su_max 0.002
_refine_ls_shift/su_mean 0.000
_refine_ls_structure_factor_coef Fsqd
_refine_ls_weighting_details 'w=1/[\s^2^(Fo^2^)+(0.0063P)^2^+62.6668P] where P=(Fo^2^+2Fc^2^)/3'
_refine_ls_weighting_scheme calc
_refine_ls_wR_factor_gt 0.0923
_refine_ls_wR_factor_ref 0.0991
_reflns_Friedel_coverage 0.000
_reflns_number_gt 12264
_reflns_number_total 15069
_reflns_threshold_expression 'I > 2\s(I)'
_cod_data_source_file c8dt01479e2.cif
_cod_data_source_block (bt)2Ir(tpip)
_cod_depositor_comments 'Adding full bibliography for 7046423--7046425.cif.'
_cod_database_code 7046423
_chemical_oxdiff_formula 'H N S P O Ir C'
_shelx_space_group_comment
;
The symmetry employed for this shelxl refinement is uniquely defined
by the following loop, which should always be used as a source of
symmetry information in preference to the above space-group names.
They are only intended as comments.
;
_reflns_odcompleteness_completeness 99.73
_reflns_odcompleteness_iscentric 1
_reflns_odcompleteness_theta 26.32
_olex2_refinement_description
;
1. Fixed Uiso
 At 1.2 times of:
  All C(H) groups
2.a Aromatic/amide H refined with riding coordinates:
 C11(H11), C2(H2), C55(H55), C54(H54), C65(H65), C44(H44), C75(H75), C67(H67),
 C25(H25), C42(H42), C59(H59), C60(H60), C17(H17), C18(H18), C62(H62), C53(H53),
  C52(H52), C43(H43), C5(H5), C4(H4), C74(H74), C12(H12), C35(H35), C28(H28),
 C61(H61), C69(H69), C66(H66), C71(H71), C68(H68), C22(H22), C16(H16), C3(H3),
 C15(H15), C24(H24), C46(H46), C73(H73), C40(H40), C23(H23), C50(H50), C9(H9),
 C72(H72), C34(H34), C38(H38), C32(H32), C48(H48), C37(H37), C10(H10), C41(H41),
  C49(H49), C31(H31), C29(H29), C36(H36), C47(H47), C30(H30)
;
_shelx_shelxl_version_number 2014/7
_olex2_date_sample_data_collection 2017-09-07
_olex2_submission_special_instructions 'No special instructions were received'

loop_
_space_group_symop_operation_xyz
'x, y, z'
'-x, y, -z+1/2'
'x+1/2, y+1/2, z'
'-x+1/2, y+1/2, -z+1/2'
'-x, -y, -z'
'x, -y, z-1/2'
'-x+1/2, -y+1/2, -z'
'x+1/2, -y+1/2, z-1/2'

loop_
_atom_site_label
_atom_site_type_symbol
_atom_site_fract_x
_atom_site_fract_y
_atom_site_fract_z
_atom_site_U_iso_or_equiv
_atom_site_adp_type
_atom_site_occupancy
_atom_site_site_symmetry_order
_atom_site_calc_flag
_atom_site_refinement_flags_posn
_atom_site_refinement_flags_adp
_atom_site_refinement_flags_occupancy
Ir2 Ir 0.0000 0.49765(2) 0.2500 0.02166(8) Uani 1 2 d S T P
Ir1 Ir 0.40407(2) 0.74106(2) 0.39182(2) 0.02661(7) Uani 1 1 d . . .
P3 P 0.05412(11) 0.66804(9) 0.27314(3) 0.0239(3) Uani 1 1 d . . .
P1 P 0.40618(13) 0.63707(10) 0.44221(3) 0.0313(4) Uani 1 1 d . . .
S3 S -0.33002(12) 0.43998(11) 0.24199(4) 0.0420(5) Uani 1 1 d . . .
P2 P 0.23845(12) 0.73487(10) 0.43420(3) 0.0320(4) Uani 1 1 d . . .
S2 S 0.46058(16) 0.52461(11) 0.35239(4) 0.0553(6) Uani 1 1 d . . .
S1 S 0.41280(16) 0.99317(10) 0.40167(4) 0.0555(5) Uani 1 1 d . . .
N1 N 0.4314(4) 0.8485(3) 0.40529(10) 0.0301(12) Uani 1 1 d . . .
O1 O 0.4661(3) 0.6801(2) 0.42404(8) 0.0278(10) Uani 1 1 d . . .
O3 O 0.0302(3) 0.5853(2) 0.27814(7) 0.0249(9) Uani 1 1 d . . .
N2 N 0.3863(4) 0.6378(3) 0.37466(9) 0.0278(12) Uani 1 1 d . . .
O2 O 0.2547(3) 0.7447(2) 0.40725(7) 0.0317(10) Uani 1 1 d . . .
N4 N -0.1524(3) 0.4905(3) 0.25478(9) 0.0229(11) Uani 1 1 d . . .
N3 N 0.3003(4) 0.6709(3) 0.44870(11) 0.0426(15) Uani 1 1 d . . .
N5 N 0.0000 0.7080(4) 0.2500 0.0286(17) Uani 1 2 d S T P
C56 C -0.1438(4) 0.4039(3) 0.22187(12) 0.0282(14) Uani 1 1 d . . .
C1 C 0.3445(4) 0.8015(3) 0.36385(11) 0.0251(13) Uani 1 1 d . . .
C19 C 0.5599(5) 0.6582(4) 0.36951(13) 0.0375(16) Uani 1 1 d . . .
C6 C 0.3427(5) 0.8807(4) 0.36764(13) 0.0342(16) Uani 1 1 d . . .
C14 C 0.5403(4) 0.7311(4) 0.37926(12) 0.0311(15) Uani 1 1 d . . .
C20 C 0.4713(5) 0.6109(4) 0.36699(12) 0.0334(15) Uani 1 1 d . . .
C11 C 0.5849(7) 0.8753(5) 0.46347(17) 0.067(3) Uani 1 1 d . . .
H11 H 0.6204 0.8485 0.4759 0.081 Uiso 1 1 calc R . .
C2 C 0.2981(5) 0.7762(4) 0.34156(12) 0.0374(16) Uani 1 1 d . . .
H2 H 0.2963 0.7245 0.3382 0.045 Uiso 1 1 calc R . .
C55 C -0.1853(5) 0.3523(4) 0.20487(13) 0.0346(16) Uani 1 1 d . . .
H55 H -0.2542 0.3421 0.2039 0.041 Uiso 1 1 calc R . .
C54 C -0.1236(6) 0.3168(4) 0.18967(13) 0.0404(17) Uani 1 1 d . . .
H54 H -0.1503 0.2825 0.1781 0.048 Uiso 1 1 calc R . .
C65 C 0.2359(5) 0.7231(4) 0.25699(13) 0.0374(17) Uani 1 1 d . . .
H65 H 0.1969 0.7529 0.2460 0.045 Uiso 1 1 calc R . .
C26 C 0.3056(5) 0.5900(3) 0.36885(12) 0.0338(16) Uani 1 1 d . . .
C44 C 0.0375(6) 0.7074(4) 0.41735(15) 0.049(2) Uani 1 1 d . . .
H44 H 0.0599 0.7110 0.4017 0.059 Uiso 1 1 calc R . .
C75 C -0.0022(5) 0.7993(4) 0.29626(16) 0.0454(19) Uani 1 1 d . . .
H75 H -0.0046 0.8212 0.2809 0.054 Uiso 1 1 calc R . .
C67 C 0.3979(5) 0.6840(4) 0.27368(16) 0.050(2) Uani 1 1 d . . .
H67 H 0.4680 0.6871 0.2740 0.059 Uiso 1 1 calc R . .
C25 C 0.2052(5) 0.6022(4) 0.37353(14) 0.0427(18) Uani 1 1 d . . .
H25 H 0.1864 0.6453 0.3818 0.051 Uiso 1 1 calc R . .
C70 C 0.0222(4) 0.7229(4) 0.29924(12) 0.0287(14) Uani 1 1 d . . .
C42 C -0.0973(7) 0.6894(5) 0.4427(2) 0.072(3) Uani 1 1 d . . .
H42 H -0.1654 0.6801 0.4444 0.087 Uiso 1 1 calc R . .
C59 C -0.3937(5) 0.5354(4) 0.27909(14) 0.0450(19) Uani 1 1 d . . .
H59 H -0.4611 0.5223 0.2757 0.054 Uiso 1 1 calc R . .
C60 C -0.3662(5) 0.5856(4) 0.29725(14) 0.0459(19) Uani 1 1 d . . .
H60 H -0.4151 0.6060 0.3067 0.055 Uiso 1 1 calc R . .
C21 C 0.3313(6) 0.5241(4) 0.35634(14) 0.0453(19) Uani 1 1 d . . .
C63 C -0.2168(4) 0.5264(3) 0.27020(12) 0.0247(13) Uani 1 1 d . . .
C64 C 0.1903(4) 0.6757(3) 0.27264(11) 0.0255(13) Uani 1 1 d . . .
C17 C 0.7323(6) 0.6891(6) 0.36410(15) 0.061(2) Uani 1 1 d . . .
H17 H 0.7957 0.6761 0.3592 0.073 Uiso 1 1 calc R . .
C18 C 0.6553(5) 0.6373(5) 0.36282(14) 0.051(2) Uani 1 1 d . . .
H18 H 0.6667 0.5882 0.3575 0.062 Uiso 1 1 calc R . .
C62 C -0.1910(5) 0.5762(4) 0.28888(12) 0.0323(15) Uani 1 1 d . . .
H62 H -0.1238 0.5890 0.2927 0.039 Uiso 1 1 calc R . .
C53 C -0.0210(6) 0.3319(4) 0.19147(14) 0.0464(19) Uani 1 1 d . . .
H53 H 0.0210 0.3079 0.1810 0.056 Uiso 1 1 calc R . .
C52 C 0.0195(5) 0.3824(4) 0.20879(13) 0.0373(17) Uani 1 1 d . . .
H52 H 0.0888 0.3913 0.2097 0.045 Uiso 1 1 calc R . .
C43 C -0.0627(6) 0.6934(5) 0.4203(2) 0.067(3) Uani 1 1 d . . .
H43 H -0.1072 0.6865 0.4066 0.081 Uiso 1 1 calc R . .
C5 C 0.2984(5) 0.9313(4) 0.35036(15) 0.048(2) Uani 1 1 d . . .
H5 H 0.2992 0.9832 0.3534 0.057 Uiso 1 1 calc R . .
C57 C -0.2015(4) 0.4443(3) 0.23887(12) 0.0266(14) Uani 1 1 d . . .
C4 C 0.2545(6) 0.9034(5) 0.32926(15) 0.055(2) Uani 1 1 d . . .
H4 H 0.2237 0.9364 0.3178 0.066 Uiso 1 1 calc R . .
C8 C 0.4810(6) 0.9563(4) 0.42676(15) 0.0454(19) Uani 1 1 d . . .
C74 C -0.0229(6) 0.8425(5) 0.31633(17) 0.058(2) Uani 1 1 d . . .
H74 H -0.0392 0.8935 0.3144 0.070 Uiso 1 1 calc R . .
C12 C 0.5367(5) 0.8370(4) 0.44402(15) 0.0472(19) Uani 1 1 d . . .
H12 H 0.5398 0.7844 0.4432 0.057 Uiso 1 1 calc R . .
C27 C 0.4855(5) 0.6291(4) 0.46990(13) 0.0390(17) Uani 1 1 d . . .
C35 C 0.4518(8) 0.4257(5) 0.4151(2) 0.090(4) Uani 1 1 d . . .
H35 H 0.5058 0.3976 0.4100 0.107 Uiso 1 1 calc R . .
C58 C -0.3184(4) 0.5046(4) 0.26589(12) 0.0327(15) Uani 1 1 d . . .
C28 C 0.5883(6) 0.6432(5) 0.47015(16) 0.053(2) Uani 1 1 d . . .
H28 H 0.6173 0.6567 0.4559 0.064 Uiso 1 1 calc R . .
C61 C -0.2656(5) 0.6064(4) 0.30173(14) 0.0445(19) Uani 1 1 d . . .
H61 H -0.2487 0.6420 0.3138 0.053 Uiso 1 1 calc R . .
C7 C 0.3924(5) 0.9021(4) 0.39049(15) 0.0394(17) Uani 1 1 d . . .
C69 C 0.2495(5) 0.6322(4) 0.28915(13) 0.0372(17) Uani 1 1 d . . .
H69 H 0.2189 0.6004 0.2999 0.045 Uiso 1 1 calc R . .
C66 C 0.3410(5) 0.7265(4) 0.25758(14) 0.0453(19) Uani 1 1 d . . .
H66 H 0.3720 0.7581 0.2468 0.054 Uiso 1 1 calc R . .
C71 C 0.0245(5) 0.6909(4) 0.32206(13) 0.0434(18) Uani 1 1 d . . .
H71 H 0.0400 0.6397 0.3241 0.052 Uiso 1 1 calc R . .
C68 C 0.3530(5) 0.6359(4) 0.28965(15) 0.049(2) Uani 1 1 d . . .
H68 H 0.3926 0.6064 0.3006 0.058 Uiso 1 1 calc R . .
C22 C 0.2598(7) 0.4713(4) 0.34838(16) 0.062(2) Uani 1 1 d . . .
H22 H 0.2779 0.4281 0.3400 0.075 Uiso 1 1 calc R . .
C39 C 0.1056(5) 0.7162(4) 0.43730(13) 0.0356(16) Uani 1 1 d . . .
C16 C 0.7142(5) 0.7613(5) 0.37277(13) 0.052(2) Uani 1 1 d . . .
H16 H 0.7663 0.7966 0.3736 0.063 Uiso 1 1 calc R . .
C45 C 0.2587(5) 0.8251(4) 0.44930(14) 0.0379(17) Uani 1 1 d . . .
C3 C 0.2552(5) 0.8261(4) 0.32454(14) 0.0445(19) Uani 1 1 d . . .
H3 H 0.2265 0.8079 0.3098 0.053 Uiso 1 1 calc R . .
C15 C 0.6204(5) 0.7822(4) 0.38019(13) 0.0420(18) Uani 1 1 d . . .
H15 H 0.6108 0.8312 0.3859 0.050 Uiso 1 1 calc R . .
C24 C 0.1344(6) 0.5492(4) 0.36561(16) 0.056(2) Uani 1 1 d . . .
H24 H 0.0670 0.5568 0.3686 0.068 Uiso 1 1 calc R . .
C46 C 0.3069(6) 0.8287(5) 0.47227(17) 0.062(2) Uani 1 1 d . . .
H46 H 0.3300 0.7845 0.4800 0.075 Uiso 1 1 calc R . .
C73 C -0.0193(6) 0.8104(5) 0.33904(17) 0.062(3) Uani 1 1 d . . .
H73 H -0.0325 0.8399 0.3525 0.074 Uiso 1 1 calc R . .
C40 C 0.0696(6) 0.7128(5) 0.46011(16) 0.058(2) Uani 1 1 d . . .
H40 H 0.1138 0.7196 0.4738 0.070 Uiso 1 1 calc R . .
C33 C 0.3862(5) 0.5417(4) 0.43123(13) 0.0373(17) Uani 1 1 d . . .
C23 C 0.1616(7) 0.4843(4) 0.35310(17) 0.062(2) Uani 1 1 d . . .
H23 H 0.1121 0.4493 0.3479 0.074 Uiso 1 1 calc R . .
C50 C 0.2257(6) 0.8906(4) 0.43834(16) 0.053(2) Uani 1 1 d . . .
H50 H 0.1934 0.8883 0.4228 0.063 Uiso 1 1 calc R . .
C9 C 0.5289(7) 0.9949(5) 0.44634(18) 0.068(3) Uani 1 1 d . . .
H9 H 0.5265 1.0475 0.4472 0.082 Uiso 1 1 calc R . .
C13 C 0.4844(5) 0.8772(4) 0.42592(14) 0.0374(17) Uani 1 1 d . . .
C72 C 0.0036(6) 0.7349(5) 0.34204(15) 0.064(2) Uani 1 1 d . . .
H72 H 0.0051 0.7132 0.3575 0.077 Uiso 1 1 calc R . .
C34 C 0.4651(6) 0.5001(5) 0.42350(17) 0.068(3) Uani 1 1 d . . .
H34 H 0.5290 0.5219 0.4238 0.082 Uiso 1 1 calc R . .
C38 C 0.2925(6) 0.5086(5) 0.42998(17) 0.063(2) Uani 1 1 d . . .
H38 H 0.2377 0.5359 0.4351 0.076 Uiso 1 1 calc R . .
C32 C 0.4456(7) 0.6088(5) 0.49139(17) 0.065(2) Uani 1 1 d . . .
H32 H 0.3767 0.5991 0.4916 0.078 Uiso 1 1 calc R . .
C48 C 0.2867(8) 0.9624(6) 0.4729(2) 0.085(3) Uani 1 1 d . . .
H48 H 0.2954 1.0085 0.4809 0.102 Uiso 1 1 calc R . .
C37 C 0.2781(9) 0.4363(6) 0.4214(2) 0.086(3) Uani 1 1 d . . .
H37 H 0.2136 0.4153 0.4202 0.103 Uiso 1 1 calc R . .
C10 C 0.5800(7) 0.9532(6) 0.4644(2) 0.084(3) Uani 1 1 d . . .
H10 H 0.6122 0.9785 0.4776 0.100 Uiso 1 1 calc R . .
C41 C -0.0323(7) 0.6991(6) 0.4629(2) 0.077(3) Uani 1 1 d . . .
H41 H -0.0562 0.6966 0.4784 0.092 Uiso 1 1 calc R . .
C49 C 0.2386(7) 0.9606(5) 0.4496(2) 0.074(3) Uani 1 1 d . . .
H49 H 0.2159 1.0049 0.4419 0.089 Uiso 1 1 calc R . .
C31 C 0.5081(10) 0.6026(6) 0.51300(19) 0.091(4) Uani 1 1 d . . .
H31 H 0.4805 0.5893 0.5275 0.109 Uiso 1 1 calc R . .
C29 C 0.6475(8) 0.6373(6) 0.4917(2) 0.084(3) Uani 1 1 d . . .
H29 H 0.7161 0.6483 0.4918 0.101 Uiso 1 1 calc R . .
C36 C 0.3568(10) 0.3957(5) 0.4146(2) 0.091(4) Uani 1 1 d . . .
H36 H 0.3465 0.3459 0.4095 0.109 Uiso 1 1 calc R . .
C47 C 0.3207(8) 0.8982(6) 0.48380(19) 0.087(3) Uani 1 1 d . . .
H47 H 0.3539 0.9005 0.4992 0.104 Uiso 1 1 calc R . .
C30 C 0.6086(10) 0.6161(7) 0.5127(2) 0.093(4) Uani 1 1 d . . .
H30 H 0.6505 0.6107 0.5268 0.112 Uiso 1 1 calc R . .
C51 C -0.0392(4) 0.4204(3) 0.22479(12) 0.0265(14) Uani 1 1 d . . .

loop_
_atom_site_aniso_label
_atom_site_aniso_U_11
_atom_site_aniso_U_22
_atom_site_aniso_U_33
_atom_site_aniso_U_23
_atom_site_aniso_U_13
_atom_site_aniso_U_12
Ir2 0.01917(14) 0.02468(16) 0.02118(17) 0.000 0.00175(12) 0.000
Ir1 0.03252(13) 0.02387(12) 0.02326(13) -0.00264(11) 0.00054(9) -0.00161(11)
P3 0.0200(7) 0.0293(8) 0.0218(9) -0.0025(7) -0.0030(6) -0.0007(7)
P1 0.0366(9) 0.0307(9) 0.0261(10) 0.0029(8) -0.0021(7) 0.0037(8)
S3 0.0224(8) 0.0527(11) 0.0504(12) -0.0105(10) -0.0002(8) -0.0055(8)
P2 0.0316(8) 0.0353(9) 0.0289(9) -0.0036(8) 0.0015(7) 0.0038(8)
S2 0.0652(13) 0.0408(11) 0.0605(15) -0.0244(10) 0.0084(11) 0.0054(10)
S1 0.0713(13) 0.0279(9) 0.0669(15) -0.0080(10) 0.0007(11) -0.0031(10)
N1 0.039(3) 0.025(3) 0.027(3) -0.008(2) 0.002(2) -0.008(3)
O1 0.031(2) 0.029(2) 0.023(2) 0.0036(19) -0.0033(19) 0.003(2)
O3 0.025(2) 0.028(2) 0.021(2) -0.0019(18) -0.0011(17) -0.0011(19)
N2 0.037(3) 0.026(3) 0.019(3) -0.006(2) 0.000(2) -0.001(3)
O2 0.035(2) 0.033(2) 0.027(2) -0.002(2) -0.0023(18) 0.002(2)
N4 0.016(2) 0.022(2) 0.031(3) 0.004(2) 0.004(2) 0.003(2)
N3 0.040(3) 0.054(4) 0.034(4) 0.013(3) 0.007(3) 0.011(3)
N5 0.029(4) 0.028(4) 0.027(4) 0.000 -0.009(3) 0.000
C56 0.031(3) 0.025(3) 0.027(4) 0.004(3) -0.002(3) -0.002(3)
C1 0.028(3) 0.027(3) 0.020(3) 0.002(3) 0.002(3) -0.002(3)
C19 0.040(4) 0.047(4) 0.026(4) -0.002(3) 0.005(3) 0.007(4)
C6 0.037(4) 0.040(4) 0.026(4) 0.002(3) 0.006(3) 0.005(3)
C14 0.033(3) 0.034(3) 0.026(3) 0.001(3) 0.000(3) 0.002(3)
C20 0.047(4) 0.029(3) 0.024(4) -0.009(3) 0.000(3) 0.000(3)
C11 0.074(6) 0.076(6) 0.048(6) -0.007(5) -0.025(5) -0.023(5)
C2 0.043(4) 0.042(4) 0.027(4) 0.007(3) -0.003(3) -0.008(3)
C55 0.036(4) 0.035(4) 0.032(4) -0.002(3) -0.010(3) -0.007(3)
C54 0.059(5) 0.037(4) 0.024(4) -0.010(3) -0.007(3) -0.002(4)
C65 0.031(3) 0.039(4) 0.042(4) 0.009(3) 0.000(3) 0.000(3)
C26 0.050(4) 0.025(3) 0.026(4) 0.001(3) 0.001(3) -0.005(3)
C44 0.050(4) 0.058(5) 0.039(5) 0.004(4) -0.006(4) 0.009(4)
C75 0.043(4) 0.043(4) 0.050(5) -0.010(4) 0.005(4) 0.005(4)
C67 0.018(3) 0.061(5) 0.069(6) -0.001(5) 0.002(4) -0.001(4)
C25 0.047(4) 0.035(4) 0.045(5) -0.007(4) -0.001(4) -0.005(4)
C70 0.021(3) 0.039(4) 0.025(4) -0.006(3) -0.002(3) 0.001(3)
C42 0.043(5) 0.077(7) 0.100(9) -0.003(6) 0.019(6) -0.016(5)
C59 0.019(3) 0.066(5) 0.050(5) -0.001(4) 0.003(3) 0.009(3)
C60 0.032(4) 0.067(5) 0.040(5) -0.001(4) 0.012(3) 0.012(4)
C21 0.063(5) 0.030(4) 0.041(5) -0.005(3) -0.008(4) -0.004(4)
C63 0.019(3) 0.026(3) 0.030(4) 0.004(3) 0.005(2) 0.005(3)
C64 0.023(3) 0.027(3) 0.026(4) -0.006(3) -0.001(3) -0.002(3)
C17 0.032(4) 0.106(7) 0.043(5) -0.021(5) 0.003(4) 0.004(5)
C18 0.045(4) 0.069(5) 0.040(5) -0.017(4) 0.003(4) 0.007(4)
C62 0.030(3) 0.043(4) 0.025(4) -0.007(3) 0.008(3) -0.008(3)
C53 0.061(5) 0.043(4) 0.036(5) -0.015(4) 0.005(4) 0.013(4)
C52 0.035(4) 0.041(4) 0.037(4) -0.009(3) 0.012(3) 0.003(3)
C43 0.038(4) 0.064(6) 0.097(9) -0.005(6) -0.013(5) 0.000(4)
C5 0.051(4) 0.037(4) 0.055(6) 0.012(4) 0.003(4) 0.007(4)
C57 0.021(3) 0.032(3) 0.027(4) 0.002(3) -0.002(3) -0.003(3)
C4 0.053(5) 0.067(6) 0.042(5) 0.020(4) -0.013(4) 0.005(5)
C8 0.050(4) 0.035(4) 0.051(5) -0.016(4) 0.001(4) -0.012(4)
C74 0.061(5) 0.052(5) 0.061(6) -0.018(5) -0.005(5) 0.018(4)
C12 0.048(4) 0.046(4) 0.047(5) -0.008(4) -0.006(4) -0.011(4)
C27 0.049(4) 0.038(4) 0.029(4) 0.000(3) -0.001(3) 0.010(4)
C35 0.092(8) 0.052(6) 0.120(11) -0.031(6) -0.035(7) 0.027(6)
C58 0.024(3) 0.039(4) 0.034(4) 0.008(3) -0.003(3) 0.001(3)
C28 0.050(5) 0.069(5) 0.038(5) -0.003(4) -0.011(4) 0.003(4)
C61 0.045(4) 0.048(4) 0.042(5) -0.009(4) 0.014(4) 0.004(4)
C7 0.045(4) 0.026(3) 0.047(5) -0.003(3) 0.003(3) 0.000(3)
C69 0.029(3) 0.049(4) 0.033(4) 0.010(3) -0.006(3) -0.003(3)
C66 0.032(4) 0.051(4) 0.054(5) 0.012(4) 0.013(3) -0.005(4)
C71 0.050(4) 0.053(4) 0.026(4) -0.002(4) 0.000(3) 0.007(4)
C68 0.030(4) 0.058(5) 0.057(6) 0.013(4) -0.004(4) 0.008(4)
C22 0.089(7) 0.037(4) 0.059(6) -0.021(4) -0.002(5) -0.018(5)
C39 0.034(3) 0.038(4) 0.035(4) -0.002(3) 0.008(3) 0.003(3)
C16 0.034(4) 0.093(6) 0.031(4) -0.012(5) 0.002(3) -0.019(4)
C45 0.029(3) 0.046(4) 0.039(4) -0.011(4) 0.002(3) 0.001(3)
C3 0.039(4) 0.064(5) 0.029(4) 0.007(4) -0.008(3) -0.010(4)
C15 0.042(4) 0.050(4) 0.033(4) -0.006(3) 0.001(3) -0.012(4)
C24 0.050(5) 0.056(5) 0.061(6) 0.004(5) -0.002(4) -0.022(4)
C46 0.077(6) 0.053(5) 0.055(6) -0.012(5) -0.006(5) 0.005(5)
C73 0.059(5) 0.071(6) 0.055(6) -0.037(5) 0.008(5) 0.008(5)
C40 0.044(4) 0.080(6) 0.052(6) -0.006(5) 0.014(4) -0.004(4)
C33 0.047(4) 0.033(4) 0.031(4) 0.001(3) -0.011(3) -0.004(3)
C23 0.072(6) 0.041(5) 0.070(7) -0.006(4) -0.011(5) -0.023(5)
C50 0.049(4) 0.046(4) 0.061(6) -0.011(4) -0.008(4) 0.009(4)
C9 0.081(6) 0.047(5) 0.075(7) -0.032(5) -0.004(5) -0.017(5)
C13 0.039(4) 0.034(4) 0.039(4) -0.013(3) -0.001(3) -0.011(3)
C72 0.082(6) 0.084(7) 0.027(4) -0.013(5) 0.012(4) -0.001(6)
C34 0.055(5) 0.056(5) 0.090(7) -0.030(5) -0.018(5) 0.006(5)
C38 0.063(5) 0.053(5) 0.073(7) 0.000(5) 0.000(5) -0.016(5)
C32 0.071(6) 0.075(6) 0.048(6) 0.010(5) -0.006(5) 0.008(5)
C48 0.099(8) 0.058(6) 0.093(9) -0.045(6) -0.017(7) 0.002(6)
C37 0.104(9) 0.068(7) 0.082(9) 0.007(6) -0.023(7) -0.034(7)
C10 0.084(7) 0.081(7) 0.083(8) -0.040(6) -0.018(6) -0.025(6)
C41 0.064(6) 0.094(7) 0.077(8) -0.003(6) 0.037(6) -0.010(6)
C49 0.075(6) 0.049(5) 0.098(9) -0.016(5) -0.004(6) 0.009(5)
C31 0.124(9) 0.109(9) 0.038(6) 0.015(6) -0.005(6) 0.037(8)
C29 0.070(6) 0.100(8) 0.075(8) -0.018(7) -0.039(6) 0.021(6)
C36 0.151(11) 0.037(5) 0.075(8) 0.000(5) -0.059(8) -0.008(7)
C47 0.121(9) 0.085(7) 0.052(7) -0.033(6) -0.012(6) -0.005(7)
C30 0.118(9) 0.111(9) 0.043(7) -0.016(6) -0.038(7) 0.047(8)
C51 0.032(3) 0.022(3) 0.026(4) 0.002(3) 0.003(3) 0.000(3)

loop_
_atom_type_symbol
_atom_type_description
_atom_type_scat_dispersion_real
_atom_type_scat_dispersion_imag
_atom_type_scat_source
C C 0.0033 0.0016 'International Tables Vol C Tables 4.2.6.8 and 6.1.1.4'
H H 0.0000 0.0000 'International Tables Vol C Tables 4.2.6.8 and 6.1.1.4'
Ir Ir -1.4442 7.9887 'International Tables Vol C Tables 4.2.6.8 and 6.1.1.4'
N N 0.0061 0.0033 'International Tables Vol C Tables 4.2.6.8 and 6.1.1.4'
O O 0.0106 0.0060 'International Tables Vol C Tables 4.2.6.8 and 6.1.1.4'
P P 0.1023 0.0942 'International Tables Vol C Tables 4.2.6.8 and 6.1.1.4'
S S 0.1246 0.1234 'International Tables Vol C Tables 4.2.6.8 and 6.1.1.4'

loop_
_geom_angle_atom_site_label_1
_geom_angle_atom_site_label_2
_geom_angle_atom_site_label_3
_geom_angle
_geom_angle_site_symmetry_1
_geom_angle_site_symmetry_3
O3 Ir2 O3 91.0(2) 2 .
N4 Ir2 O3 94.88(17) 2 2
N4 Ir2 O3 90.02(16) 2 .
N4 Ir2 O3 94.87(17) . .
N4 Ir2 O3 90.02(16) . 2
N4 Ir2 N4 173.0(3) 2 .
C51 Ir2 O3 87.92(19) . 2
C51 Ir2 O3 87.92(19) 2 .
C51 Ir2 O3 175.3(2) 2 2
C51 Ir2 O3 175.3(2) . .
C51 Ir2 N4 94.6(2) 2 .
C51 Ir2 N4 80.5(2) . .
C51 Ir2 N4 94.6(2) . 2
C51 Ir2 N4 80.5(2) 2 2
C51 Ir2 C51 93.5(3) 2 .
N1 Ir1 O1 96.53(19) . .
N1 Ir1 O2 88.59(18) . .
O1 Ir1 O2 89.98(15) . .
N2 Ir1 N1 172.8(2) . .
N2 Ir1 O1 87.82(18) . .
N2 Ir1 O2 97.16(18) . .
C1 Ir1 N1 80.6(2) . .
C1 Ir1 O1 176.5(2) . .
C1 Ir1 N2 95.3(2) . .
C1 Ir1 O2 87.9(2) . .
C14 Ir1 N1 93.7(2) . .
C14 Ir1 O1 86.5(2) . .
C14 Ir1 N2 80.8(2) . .
C14 Ir1 O2 176.0(2) . .
C14 Ir1 C1 95.8(2) . .
O3 P3 N5 118.9(3) . .
O3 P3 C70 107.8(3) . .
O3 P3 C64 107.1(3) . .
N5 P3 C70 106.4(3) . .
N5 P3 C64 110.6(2) . .
C70 P3 C64 105.1(3) . .
O1 P1 N3 118.1(3) . .
O1 P1 C27 107.1(3) . .
O1 P1 C33 108.4(3) . .
N3 P1 C27 108.3(3) . .
N3 P1 C33 108.3(3) . .
C27 P1 C33 106.0(3) . .
C57 S3 C58 90.6(3) . .
O2 P2 N3 118.0(3) . .
O2 P2 C39 108.5(3) . .
O2 P2 C45 108.8(3) . .
N3 P2 C39 107.3(3) . .
N3 P2 C45 109.9(3) . .
C45 P2 C39 103.3(3) . .
C20 S2 C21 89.8(3) . .
C8 S1 C7 89.8(3) . .
C7 N1 Ir1 112.5(4) . .
C7 N1 C13 113.3(5) . .
C13 N1 Ir1 134.2(5) . .
P1 O1 Ir1 126.4(2) . .
P3 O3 Ir2 125.1(2) . .
C20 N2 Ir1 113.1(4) . .
C20 N2 C26 111.8(5) . .
C26 N2 Ir1 135.1(4) . .
P2 O2 Ir1 124.2(2) . .
C63 N4 Ir2 134.2(4) . .
C57 N4 Ir2 113.1(4) . .
C57 N4 C63 112.6(5) . .
P2 N3 P1 126.3(4) . .
P3 N5 P3 127.1(5) . 2
C55 C56 C57 123.9(6) . .
C55 C56 C51 123.3(6) . .
C51 C56 C57 112.7(5) . .
C6 C1 Ir1 115.2(5) . .
C2 C1 Ir1 129.1(5) . .
C2 C1 C6 115.5(6) . .
C14 C19 C20 112.9(6) . .
C18 C19 C14 122.1(7) . .
C18 C19 C20 124.9(7) . .
C1 C6 C7 112.3(6) . .
C5 C6 C1 122.7(7) . .
C5 C6 C7 125.0(7) . .
C19 C14 Ir1 113.9(5) . .
C15 C14 Ir1 129.8(5) . .
C15 C14 C19 116.1(6) . .
N2 C20 S2 114.9(5) . .
N2 C20 C19 118.1(6) . .
C19 C20 S2 126.7(5) . .
C10 C11 C12 119.6(9) . .
C3 C2 C1 121.6(7) . .
C54 C55 C56 119.1(6) . .
C55 C54 C53 119.9(6) . .
C64 C65 C66 119.8(6) . .
N2 C26 C25 126.8(6) . .
N2 C26 C21 114.1(6) . .
C25 C26 C21 119.1(7) . .
C43 C44 C39 120.9(9) . .
C74 C75 C70 119.7(8) . .
C66 C67 C68 120.7(6) . .
C24 C25 C26 118.6(7) . .
C75 C70 P3 119.3(6) . .
C71 C70 P3 121.0(5) . .
C71 C70 C75 119.7(7) . .
C43 C42 C41 120.1(8) . .
C60 C59 C58 118.2(6) . .
C59 C60 C61 120.4(7) . .
C26 C21 S2 109.3(5) . .
C22 C21 S2 128.7(6) . .
C22 C21 C26 122.0(7) . .
N4 C63 C58 113.2(5) . .
C62 C63 N4 127.7(5) . .
C62 C63 C58 119.1(6) . .
C65 C64 P3 122.6(5) . .
C65 C64 C69 119.5(6) . .
C69 C64 P3 117.9(5) . .
C18 C17 C16 118.9(7) . .
C17 C18 C19 119.9(7) . .
C61 C62 C63 119.0(6) . .
C54 C53 C52 120.4(7) . .
C53 C52 C51 122.6(6) . .
C42 C43 C44 120.7(9) . .
C4 C5 C6 119.1(7) . .
N4 C57 S3 113.8(5) . .
N4 C57 C56 118.2(5) . .
C56 C57 S3 128.0(5) . .
C5 C4 C3 120.5(7) . .
C9 C8 S1 128.5(6) . .
C9 C8 C13 120.0(8) . .
C13 C8 S1 111.5(5) . .
C73 C74 C75 120.3(8) . .
C13 C12 C11 119.6(7) . .
C28 C27 P1 120.8(6) . .
C32 C27 P1 120.8(6) . .
C32 C27 C28 118.4(7) . .
C36 C35 C34 117.7(10) . .
C59 C58 S3 128.7(5) . .
C59 C58 C63 121.4(6) . .
C63 C58 S3 109.9(5) . .
C29 C28 C27 119.7(9) . .
C62 C61 C60 121.8(7) . .
N1 C7 S1 113.4(5) . .
N1 C7 C6 119.1(6) . .
C6 C7 S1 127.5(5) . .
C68 C69 C64 120.4(7) . .
C67 C66 C65 120.3(7) . .
C70 C71 C72 120.0(7) . .
C69 C68 C67 119.3(7) . .
C23 C22 C21 118.1(8) . .
C44 C39 P2 122.2(6) . .
C40 C39 P2 119.7(6) . .
C40 C39 C44 118.1(7) . .
C17 C16 C15 121.8(7) . .
C46 C45 P2 120.5(6) . .
C50 C45 P2 120.7(6) . .
C50 C45 C46 118.8(7) . .
C2 C3 C4 120.5(7) . .
C16 C15 C14 121.0(7) . .
C25 C24 C23 121.3(8) . .
C45 C46 C47 120.0(9) . .
C74 C73 C72 120.2(8) . .
C39 C40 C41 120.6(9) . .
C34 C33 P1 120.4(6) . .
C34 C33 C38 117.8(7) . .
C38 C33 P1 121.7(6) . .
C22 C23 C24 120.9(8) . .
C45 C50 C49 122.1(8) . .
C10 C9 C8 118.3(8) . .
N1 C13 C8 112.0(6) . .
C12 C13 N1 127.5(6) . .
C12 C13 C8 120.5(7) . .
C73 C72 C71 120.1(8) . .
C33 C34 C35 121.6(9) . .
C37 C38 C33 121.2(9) . .
C27 C32 C31 120.5(9) . .
C47 C48 C49 120.8(9) . .
C36 C37 C38 120.0(10) . .
C9 C10 C11 121.9(9) . .
C42 C41 C40 119.6(9) . .
C50 C49 C48 117.8(9) . .
C30 C31 C32 119.9(11) . .
C30 C29 C28 121.9(10) . .
C37 C36 C35 121.6(9) . .
C48 C47 C46 120.6(9) . .
C29 C30 C31 119.6(10) . .
C56 C51 Ir2 115.3(5) . .
C52 C51 Ir2 129.9(5) . .
C52 C51 C56 114.7(6) . .

loop_
_geom_bond_atom_site_label_1
_geom_bond_atom_site_label_2
_geom_bond_distance
_geom_bond_site_symmetry_2
Ir2 O3 2.204(4) 2
Ir2 O3 2.204(4) .
Ir2 N4 2.060(4) .
Ir2 N4 2.060(4) 2
Ir2 C51 1.987(6) 2
Ir2 C51 1.987(6) .
Ir1 N1 2.056(5) .
Ir1 O1 2.185(4) .
Ir1 N2 2.056(5) .
Ir1 O2 2.210(4) .
Ir1 C1 1.990(6) .
Ir1 C14 1.987(6) .
P3 O3 1.522(4) .
P3 N5 1.583(3) .
P3 C70 1.806(6) .
P3 C64 1.814(6) .
P1 O1 1.521(4) .
P1 N3 1.589(6) .
P1 C27 1.796(7) .
P1 C33 1.799(7) .
S3 C57 1.728(6) .
S3 C58 1.738(7) .
P2 O2 1.523(4) .
P2 N3 1.578(6) .
P2 C39 1.812(7) .
P2 C45 1.805(7) .
S2 C20 1.722(6) .
S2 C21 1.744(8) .
S1 C8 1.724(8) .
S1 C7 1.733(7) .
N1 C7 1.329(8) .
N1 C13 1.389(8) .
N2 C20 1.320(8) .
N2 C26 1.383(8) .
N4 C63 1.397(7) .
N4 C57 1.332(7) .
N5 P3 1.583(3) 2
C56 C55 1.391(8) .
C56 C57 1.438(9) .
C56 C51 1.416(8) .
C1 C6 1.411(9) .
C1 C2 1.406(8) .
C19 C14 1.423(9) .
C19 C20 1.439(9) .
C19 C18 1.392(9) .
C6 C5 1.402(9) .
C6 C7 1.430(10) .
C14 C15 1.391(9) .
C11 C12 1.383(10) .
C11 C10 1.376(12) .
C2 C3 1.379(9) .
C55 C54 1.363(9) .
C54 C53 1.383(10) .
C65 C64 1.370(9) .
C65 C66 1.393(8) .
C26 C25 1.391(9) .
C26 C21 1.404(9) .
C44 C43 1.373(11) .
C44 C39 1.381(9) .
C75 C70 1.391(9) .
C75 C74 1.385(11) .
C67 C66 1.350(10) .
C67 C68 1.386(10) .
C25 C24 1.374(9) .
C70 C71 1.375(9) .
C42 C43 1.347(13) .
C42 C41 1.369(13) .
C59 C60 1.365(10) .
C59 C58 1.386(9) .
C60 C61 1.390(9) .
C21 C22 1.378(10) .
C63 C62 1.376(8) .
C63 C58 1.407(8) .
C64 C69 1.390(8) .
C17 C18 1.368(11) .
C17 C16 1.386(11) .
C62 C61 1.364(9) .
C53 C52 1.386(9) .
C52 C51 1.388(8) .
C5 C4 1.354(11) .
C4 C3 1.387(10) .
C8 C9 1.390(10) .
C8 C13 1.396(9) .
C74 C73 1.369(12) .
C12 C13 1.370(10) .
C27 C28 1.386(10) .
C27 C32 1.376(11) .
C35 C34 1.399(11) .
C35 C36 1.365(14) .
C28 C29 1.381(11) .
C69 C68 1.372(9) .
C71 C72 1.389(10) .
C22 C23 1.366(11) .
C39 C40 1.375(10) .
C16 C15 1.386(9) .
C45 C46 1.378(10) .
C45 C50 1.361(10) .
C24 C23 1.396(11) .
C46 C47 1.386(11) .
C73 C72 1.373(12) .
C40 C41 1.393(11) .
C33 C34 1.369(10) .
C33 C38 1.370(10) .
C50 C49 1.386(11) .
C9 C10 1.374(13) .
C38 C37 1.369(12) .
C32 C31 1.406(12) .
C48 C49 1.389(13) .
C48 C47 1.344(13) .
C37 C36 1.340(14) .
C31 C30 1.356(15) .
C29 C30 1.349(15) .
